data_7250348
loop_
_publ_author_name
'Dowdell, Zachary T.'
'Peach, Austin A.'
'Purdie, John P.'
'Holmes, Sean T.'
'Watanabe, Lara K.'
'Rawson, Jeremy M.'
'Schurko, Robert W.'

_publ_section_title
;
 Mechanochemical synthesis and 35Cl NMR crystallography of ionic
 cocrystals of phenothiazine drugs
;
_journal_issue 22
_journal_name_full CrystEngComm
_journal_page_first 3752
_journal_page_last 3768
_journal_paper_doi 10.1039/D5CE00426H
_journal_volume 27
_journal_year 2025
_chemical_formula_moiety 'C17 H20 Cl N2 S, Cl, C2 H3 O2'
_chemical_formula_sum 'C19 H23 Cl2 N2 O2 S'
_chemical_formula_weight 414.35
_space_group_crystal_system monoclinic
_space_group_IT_number 15
_space_group_name_Hall '-C 2yc'
_space_group_name_H-M_alt 'C 1 2/c 1'
_atom_sites_solution_hydrogens mixed
_atom_sites_solution_primary difmap
_audit_creation_date 2025-01-27
_audit_creation_method
;
Olex2 1.5
(compiled 2024.02.16 svn.r378c4104 for OlexSys, GUI svn.r6928)
;
_audit_update_record
;
2025-02-19 deposited with the CCDC.	2025-04-29 downloaded from the CCDC.
;
_cell_angle_alpha 90
_cell_angle_beta 106.365(2)
_cell_angle_gamma 90
_cell_formula_units_Z 8
_cell_length_a 26.8901(13)
_cell_length_b 7.5402(4)
_cell_length_c 21.1999(9)
_cell_measurement_reflns_used 9515
_cell_measurement_temperature 170(2)
_cell_measurement_theta_max 27.528
_cell_measurement_theta_min 3.062
_cell_volume 4124.3(3)
_computing_cell_refinement 'SAINT V8.38A (?, 2016)'
_computing_data_reduction 'SAINT V8.38A (?, 2016)'
_computing_molecular_graphics 'Olex2 1.5 (Dolomanov et al., 2009)'
_computing_publication_material 'Olex2 1.5 (Dolomanov et al., 2009)'
_computing_structure_refinement 'SHELXL 2019/3 (Sheldrick, 2015)'
_computing_structure_solution 'SHELXT 2014/5 (Sheldrick, 2014)'
_diffrn_ambient_temperature 170.00
_diffrn_measured_fraction_theta_full 0.999
_diffrn_measured_fraction_theta_max 0.996
_diffrn_measurement_device_type 'Bruker APEX-II CCD'
_diffrn_measurement_method '\f and \w scans'
_diffrn_radiation_type MoK\a
_diffrn_radiation_wavelength 0.71073
_diffrn_reflns_av_R_equivalents 0.0286
_diffrn_reflns_av_unetI/netI 0.0117
_diffrn_reflns_Laue_measured_fraction_full 0.999
_diffrn_reflns_Laue_measured_fraction_max 0.996
_diffrn_reflns_limit_h_max 34
_diffrn_reflns_limit_h_min -34
_diffrn_reflns_limit_k_max 9
_diffrn_reflns_limit_k_min -9
_diffrn_reflns_limit_l_max 26
_diffrn_reflns_limit_l_min -27
_diffrn_reflns_number 75505
_diffrn_reflns_point_group_measured_fraction_full 0.999
_diffrn_reflns_point_group_measured_fraction_max 0.996
_diffrn_reflns_theta_full 25.242
_diffrn_reflns_theta_max 27.563
_diffrn_reflns_theta_min 2.912
_exptl_absorpt_coefficient_mu 0.432
_exptl_absorpt_correction_T_max 0.7456
_exptl_absorpt_correction_T_min 0.7004
_exptl_absorpt_correction_type multi-scan
_exptl_absorpt_process_details
;
SADABS-2016/2 (Bruker,2016) was used for absorption correction.
wR2(int) was 0.0595 before and 0.0524 after correction.
The Ratio of minimum to maximum transmission is 0.9394.
The \l/2 correction factor is Not present.
;
_exptl_crystal_colour colourless
_exptl_crystal_colour_primary colourless
_exptl_crystal_density_diffrn 1.335
_exptl_crystal_description block
_exptl_crystal_F_000 1736
_exptl_crystal_size_max 0.345
_exptl_crystal_size_mid 0.293
_exptl_crystal_size_min 0.243
_refine_diff_density_max 0.339
_refine_diff_density_min -0.264
_refine_diff_density_rms 0.057
_refine_ls_extinction_coef 0.00473(19)
_refine_ls_extinction_expression Fc^*^=kFc[1+0.001xFc^2^\l^3^/sin(2\q)]^-1/4^
_refine_ls_extinction_method 'SHELXL-2019/2 (Sheldrick 2019)'
_refine_ls_goodness_of_fit_ref 1.074
_refine_ls_hydrogen_treatment mixed
_refine_ls_matrix_type full
_refine_ls_number_parameters 246
_refine_ls_number_reflns 4747
_refine_ls_number_restraints 0
_refine_ls_restrained_S_all 1.074
_refine_ls_R_factor_all 0.0352
_refine_ls_R_factor_gt 0.0305
_refine_ls_shift/su_max 0.002
_refine_ls_shift/su_mean 0.000
_refine_ls_structure_factor_coef Fsqd
_refine_ls_weighting_details 'w=1/[\s^2^(Fo^2^)+(0.0327P)^2^+3.8775P] where P=(Fo^2^+2Fc^2^)/3'
_refine_ls_weighting_scheme calc
_refine_ls_wR_factor_gt 0.0737
_refine_ls_wR_factor_ref 0.0765
_reflns_Friedel_coverage 0.000
_reflns_number_gt 4292
_reflns_number_total 4747
_reflns_threshold_expression 'I > 2\s(I)'
_cod_data_source_file d5ce00426h2.cif
_cod_data_source_block lw_jp_cpz_succ_2_1_c2_c_a
_cod_depositor_comments 'Adding full bibliography for 7250347--7250348.cif.'
_cod_database_code 7250348
_shelx_shelxl_version_number 2019/3
_shelx_space_group_comment
;
The symmetry employed for this shelxl refinement is uniquely defined
by the following loop, which should always be used as a source of
symmetry information in preference to the above space-group names.
They are only intended as comments.
;
_olex2_refinement_description
;
1. Fixed Uiso
 At 1.2 times of:
  All C(H) groups, All C(H,H) groups
 At 1.5 times of:
  All C(H,H,H) groups
2.a Secondary CH2 refined with riding coordinates:
 C14(H14A,H14B), C13(H13A,H13B), C15(H15A,H15B), C19(H19A,H19B)
2.b Aromatic/amide H refined with riding coordinates:
 C2(H2A), C11(H11), C8(H8), C9(H9), C3(H3), C5(H5), C4(H4)
2.c Idealised Me refined as rotating group:
 C16(H16A,H16B,H16C), C17(H17A,H17B,H17C)
;
_olex2_submission_special_instructions 'No special instructions were received'

loop_
_space_group_symop_operation_xyz
'x, y, z'
'-x, y, -z+1/2'
'x+1/2, y+1/2, z'
'-x+1/2, y+1/2, -z+1/2'
'-x, -y, -z'
'x, -y, z-1/2'
'-x+1/2, -y+1/2, -z'
'x+1/2, -y+1/2, z-1/2'

loop_
_atom_site_label
_atom_site_type_symbol
_atom_site_fract_x
_atom_site_fract_y
_atom_site_fract_z
_atom_site_U_iso_or_equiv
_atom_site_adp_type
_atom_site_occupancy
_atom_site_site_symmetry_order
_atom_site_calc_flag
_atom_site_refinement_flags_posn
_atom_site_refinement_flags_adp
_atom_site_refinement_flags_occupancy
_atom_site_disorder_assembly
_atom_site_disorder_group
Cl1 Cl 0.44155(2) 0.41265(5) 0.33187(2) 0.03890(11) Uani 1 1 d . . . . .
S1 S 0.59303(2) 1.04952(4) 0.34636(2) 0.02821(9) Uani 1 1 d . . . . .
N1 N 0.62153(4) 0.67281(13) 0.34616(5) 0.0192(2) Uani 1 1 d . . . . .
N2 N 0.69347(4) 0.50455(15) 0.55277(5) 0.0227(2) Uani 1 1 d . . . . .
H2 H 0.6994(6) 0.388(2) 0.5505(8) 0.034(4) Uiso 1 1 d . . . . .
C14 C 0.64516(5) 0.44780(17) 0.43560(6) 0.0228(2) Uani 1 1 d . . . . .
H14A H 0.609621 0.452441 0.440423 0.027 Uiso 1 1 calc R U . . .
H14B H 0.658323 0.325242 0.445217 0.027 Uiso 1 1 calc R U . . .
C6 C 0.63042(5) 0.95840(16) 0.29801(6) 0.0218(2) Uani 1 1 d . . . . .
C2 C 0.67425(5) 0.70716(17) 0.26840(6) 0.0238(3) Uani 1 1 d . . . . .
H2A H 0.682343 0.584257 0.271257 0.029 Uiso 1 1 calc R U . . .
C12 C 0.56850(4) 0.69877(16) 0.34215(5) 0.0187(2) Uani 1 1 d . . . . .
C7 C 0.54940(5) 0.87187(16) 0.34038(6) 0.0213(2) Uani 1 1 d . . . . .
C13 C 0.64390(5) 0.49676(16) 0.36543(6) 0.0214(2) Uani 1 1 d . . . . .
H13A H 0.679650 0.493996 0.361284 0.026 Uiso 1 1 calc R U . . .
H13B H 0.623311 0.407060 0.334941 0.026 Uiso 1 1 calc R U . . .
C11 C 0.53443(5) 0.55724(17) 0.33918(6) 0.0218(2) Uani 1 1 d . . . . .
H11 H 0.546111 0.438403 0.338950 0.026 Uiso 1 1 calc R U . . .
C8 C 0.49749(5) 0.90294(18) 0.33563(6) 0.0259(3) Uani 1 1 d . . . . .
H8 H 0.484870 1.021219 0.332605 0.031 Uiso 1 1 calc R U . . .
C9 C 0.46396(5) 0.76283(19) 0.33527(6) 0.0266(3) Uani 1 1 d . . . . .
H9 H 0.428865 0.783283 0.334168 0.032 Uiso 1 1 calc R U . . .
C10 C 0.48323(5) 0.59276(18) 0.33656(6) 0.0246(3) Uani 1 1 d . . . . .
C3 C 0.69433(5) 0.81684(19) 0.22882(6) 0.0287(3) Uani 1 1 d . . . . .
H3 H 0.716792 0.768603 0.205761 0.034 Uiso 1 1 calc R U . . .
C5 C 0.64948(5) 1.06563(18) 0.25676(6) 0.0284(3) Uani 1 1 d . . . . .
H5 H 0.640214 1.187489 0.251960 0.034 Uiso 1 1 calc R U . . .
C16 C 0.74099(6) 0.5920(2) 0.59457(7) 0.0360(3) Uani 1 1 d . . . . .
H16A H 0.770093 0.568590 0.576467 0.054 Uiso 1 1 calc R U . . .
H16B H 0.748968 0.544929 0.639391 0.054 Uiso 1 1 calc R U . . .
H16C H 0.735184 0.720240 0.595361 0.054 Uiso 1 1 calc R U . . .
C4 C 0.68196(6) 0.9955(2) 0.22261(7) 0.0314(3) Uani 1 1 d . . . . .
H4 H 0.695608 1.069339 0.195198 0.038 Uiso 1 1 calc R U . . .
C17 C 0.64966(6) 0.5194(2) 0.58249(7) 0.0327(3) Uani 1 1 d . . . . .
H17A H 0.641265 0.644748 0.586132 0.049 Uiso 1 1 calc R U . . .
H17B H 0.659594 0.465375 0.626308 0.049 Uiso 1 1 calc R U . . .
H17C H 0.619291 0.457784 0.554587 0.049 Uiso 1 1 calc R U . . .
C1 C 0.64219(4) 0.77695(16) 0.30401(5) 0.0193(2) Uani 1 1 d . . . . .
C15 C 0.67985(5) 0.57515(16) 0.48393(6) 0.0214(2) Uani 1 1 d . . . . .
H15A H 0.712040 0.595470 0.471064 0.026 Uiso 1 1 calc R U . . .
H15B H 0.661926 0.690483 0.482215 0.026 Uiso 1 1 calc R U . . .
Cl2 Cl 0.72031(2) 0.10808(4) 0.57041(2) 0.03089(10) Uani 1 1 d . . . . .
O1 O 0.57512(5) 0.19713(15) 0.50510(7) 0.0548(4) Uani 1 1 d . . . . .
O2 O 0.61474(5) -0.05347(16) 0.54511(8) 0.0536(4) Uani 1 1 d . . . . .
H2B H 0.6407(9) 0.007(3) 0.5506(11) 0.066(7) Uiso 1 1 d . . . . .
C18 C 0.57311(6) 0.04454(18) 0.51984(7) 0.0309(3) Uani 1 1 d . . . . .
C19 C 0.52379(5) -0.05807(18) 0.51103(7) 0.0293(3) Uani 1 1 d . . . . .
H19A H 0.524259 -0.115655 0.553156 0.035 Uiso 1 1 calc R U . . .
H19B H 0.521873 -0.152623 0.478024 0.035 Uiso 1 1 calc R U . . .

loop_
_atom_site_aniso_label
_atom_site_aniso_U_11
_atom_site_aniso_U_22
_atom_site_aniso_U_33
_atom_site_aniso_U_23
_atom_site_aniso_U_13
_atom_site_aniso_U_12
Cl1 0.02327(16) 0.0379(2) 0.0551(2) -0.00114(16) 0.01030(15) -0.00897(13)
S1 0.03790(19) 0.01650(16) 0.03396(18) -0.00394(12) 0.01623(14) -0.00184(12)
N1 0.0188(5) 0.0171(5) 0.0213(5) 0.0027(4) 0.0049(4) 0.0006(4)
N2 0.0245(5) 0.0181(5) 0.0240(5) 0.0016(4) 0.0047(4) 0.0012(4)
C14 0.0215(6) 0.0196(6) 0.0247(6) 0.0046(5) 0.0025(5) -0.0012(5)
C6 0.0239(6) 0.0201(6) 0.0200(6) -0.0010(5) 0.0043(4) -0.0020(5)
C2 0.0236(6) 0.0232(6) 0.0236(6) -0.0031(5) 0.0053(5) -0.0018(5)
C12 0.0197(5) 0.0209(6) 0.0146(5) 0.0004(4) 0.0033(4) 0.0013(4)
C7 0.0265(6) 0.0201(6) 0.0177(5) 0.0004(4) 0.0068(5) 0.0007(5)
C13 0.0214(6) 0.0168(6) 0.0243(6) 0.0004(4) 0.0037(5) 0.0016(4)
C11 0.0217(6) 0.0212(6) 0.0212(6) 0.0003(5) 0.0040(4) 0.0003(5)
C8 0.0296(6) 0.0267(7) 0.0220(6) 0.0017(5) 0.0084(5) 0.0090(5)
C9 0.0213(6) 0.0370(7) 0.0214(6) 0.0017(5) 0.0060(5) 0.0061(5)
C10 0.0212(6) 0.0302(7) 0.0209(6) -0.0002(5) 0.0037(5) -0.0042(5)
C3 0.0276(6) 0.0360(7) 0.0242(6) -0.0038(5) 0.0105(5) -0.0047(5)
C5 0.0340(7) 0.0231(6) 0.0269(6) 0.0040(5) 0.0067(5) -0.0033(5)
C16 0.0349(7) 0.0354(8) 0.0302(7) -0.0001(6) -0.0029(6) -0.0070(6)
C4 0.0355(7) 0.0350(7) 0.0251(6) 0.0042(6) 0.0106(5) -0.0081(6)
C17 0.0380(7) 0.0337(7) 0.0308(7) 0.0059(6) 0.0170(6) 0.0011(6)
C1 0.0186(5) 0.0206(6) 0.0162(5) -0.0005(4) 0.0011(4) -0.0031(4)
C15 0.0237(6) 0.0184(6) 0.0228(6) 0.0019(5) 0.0079(5) -0.0003(4)
Cl2 0.02593(16) 0.02596(17) 0.0432(2) 0.00712(13) 0.01373(13) 0.00791(12)
O1 0.0397(6) 0.0304(6) 0.0984(11) 0.0191(6) 0.0259(7) -0.0026(5)
O2 0.0334(6) 0.0321(6) 0.0880(10) 0.0152(6) 0.0050(6) -0.0044(5)
C18 0.0357(7) 0.0255(7) 0.0342(7) 0.0015(6) 0.0143(6) -0.0034(6)
C19 0.0347(7) 0.0240(7) 0.0293(7) 0.0029(5) 0.0095(5) -0.0049(6)

loop_
_atom_type_symbol
_atom_type_description
_atom_type_scat_dispersion_real
_atom_type_scat_dispersion_imag
_atom_type_scat_source
C C 0.0033 0.0016 'International Tables Vol C Tables 4.2.6.8 and 6.1.1.4'
H H 0.0000 0.0000 'International Tables Vol C Tables 4.2.6.8 and 6.1.1.4'
Cl Cl 0.1484 0.1585 'International Tables Vol C Tables 4.2.6.8 and 6.1.1.4'
N N 0.0061 0.0033 'International Tables Vol C Tables 4.2.6.8 and 6.1.1.4'
O O 0.0106 0.0060 'International Tables Vol C Tables 4.2.6.8 and 6.1.1.4'
S S 0.1246 0.1234 'International Tables Vol C Tables 4.2.6.8 and 6.1.1.4'

loop_
_geom_angle_atom_site_label_1
_geom_angle_atom_site_label_2
_geom_angle_atom_site_label_3
_geom_angle
_geom_angle_site_symmetry_1
_geom_angle_site_symmetry_3
_geom_angle_publ_flag
C7 S1 C6 97.99(6) . . ?
C12 N1 C13 117.90(9) . . ?
C1 N1 C12 116.91(9) . . ?
C1 N1 C13 118.35(10) . . ?
C16 N2 H2 109.4(11) . . ?
C16 N2 C15 110.82(10) . . ?
C17 N2 H2 105.6(11) . . ?
C17 N2 C16 111.33(11) . . ?
C17 N2 C15 112.34(10) . . ?
C15 N2 H2 107.1(11) . . ?
H14A C14 H14B 108.1 . . ?
C13 C14 H14A 109.6 . . ?
C13 C14 H14B 109.6 . . ?
C15 C14 H14A 109.6 . . ?
C15 C14 H14B 109.6 . . ?
C15 C14 C13 110.25(10) . . ?
C5 C6 S1 120.68(10) . . ?
C5 C6 C1 120.71(12) . . ?
C1 C6 S1 118.57(9) . . ?
C3 C2 H2A 119.8 . . ?
C3 C2 C1 120.33(12) . . ?
C1 C2 H2A 119.8 . . ?
C7 C12 N1 119.06(10) . . ?
C11 C12 N1 122.22(11) . . ?
C11 C12 C7 118.72(11) . . ?
C12 C7 S1 118.39(9) . . ?
C8 C7 S1 120.77(10) . . ?
C8 C7 C12 120.82(11) . . ?
N1 C13 C14 112.69(10) . . ?
N1 C13 H13A 109.1 . . ?
N1 C13 H13B 109.1 . . ?
C14 C13 H13A 109.1 . . ?
C14 C13 H13B 109.1 . . ?
H13A C13 H13B 107.8 . . ?
C12 C11 H11 120.5 . . ?
C10 C11 C12 119.02(12) . . ?
C10 C11 H11 120.5 . . ?
C7 C8 H8 119.7 . . ?
C9 C8 C7 120.64(12) . . ?
C9 C8 H8 119.7 . . ?
C8 C9 H9 121.1 . . ?
C10 C9 C8 117.87(11) . . ?
C10 C9 H9 121.1 . . ?
C11 C10 Cl1 117.76(10) . . ?
C9 C10 Cl1 119.35(10) . . ?
C9 C10 C11 122.85(12) . . ?
C2 C3 H3 119.6 . . ?
C4 C3 C2 120.80(12) . . ?
C4 C3 H3 119.6 . . ?
C6 C5 H5 119.8 . . ?
C4 C5 C6 120.30(13) . . ?
C4 C5 H5 119.8 . . ?
N2 C16 H16A 109.5 . . ?
N2 C16 H16B 109.5 . . ?
N2 C16 H16C 109.5 . . ?
H16A C16 H16B 109.5 . . ?
H16A C16 H16C 109.5 . . ?
H16B C16 H16C 109.5 . . ?
C3 C4 C5 119.40(12) . . ?
C3 C4 H4 120.3 . . ?
C5 C4 H4 120.3 . . ?
N2 C17 H17A 109.5 . . ?
N2 C17 H17B 109.5 . . ?
N2 C17 H17C 109.5 . . ?
H17A C17 H17B 109.5 . . ?
H17A C17 H17C 109.5 . . ?
H17B C17 H17C 109.5 . . ?
C6 C1 N1 118.68(11) . . ?
C2 C1 N1 122.90(11) . . ?
C2 C1 C6 118.41(11) . . ?
N2 C15 C14 111.57(10) . . ?
N2 C15 H15A 109.3 . . ?
N2 C15 H15B 109.3 . . ?
C14 C15 H15A 109.3 . . ?
C14 C15 H15B 109.3 . . ?
H15A C15 H15B 108.0 . . ?
C18 O2 H2B 109.9(17) . . ?
O1 C18 O2 123.19(14) . . ?
O1 C18 C19 124.47(14) . . ?
O2 C18 C19 112.33(12) . . ?
C18 C19 C19 112.40(14) . 5_656 ?
C18 C19 H19A 109.1 . . ?
C18 C19 H19B 109.1 . . ?
C19 C19 H19A 109.1 5_656 . ?
C19 C19 H19B 109.1 5_656 . ?
H19A C19 H19B 107.9 . . ?

loop_
_geom_bond_atom_site_label_1
_geom_bond_atom_site_label_2
_geom_bond_distance
_geom_bond_site_symmetry_2
_geom_bond_publ_flag
Cl1 C10 1.7458(13) . ?
S1 C6 1.7648(13) . ?
S1 C7 1.7615(13) . ?
N1 C12 1.4180(15) . ?
N1 C13 1.4670(15) . ?
N1 C1 1.4153(15) . ?
N2 H2 0.897(18) . ?
N2 C16 1.4883(17) . ?
N2 C17 1.4883(17) . ?
N2 C15 1.4987(15) . ?
C14 H14A 0.9900 . ?
C14 H14B 0.9900 . ?
C14 C13 1.5238(17) . ?
C14 C15 1.5177(17) . ?
C6 C5 1.3905(18) . ?
C6 C1 1.4021(17) . ?
C2 H2A 0.9500 . ?
C2 C3 1.3910(18) . ?
C2 C1 1.3988(17) . ?
C12 C7 1.3993(17) . ?
C12 C11 1.3963(17) . ?
C7 C8 1.3908(17) . ?
C13 H13A 0.9900 . ?
C13 H13B 0.9900 . ?
C11 H11 0.9500 . ?
C11 C10 1.3882(17) . ?
C8 H8 0.9500 . ?
C8 C9 1.3875(19) . ?
C9 H9 0.9500 . ?
C9 C10 1.3804(19) . ?
C3 H3 0.9500 . ?
C3 C4 1.385(2) . ?
C5 H5 0.9500 . ?
C5 C4 1.387(2) . ?
C16 H16A 0.9800 . ?
C16 H16B 0.9800 . ?
C16 H16C 0.9800 . ?
C4 H4 0.9500 . ?
C17 H17A 0.9800 . ?
C17 H17B 0.9800 . ?
C17 H17C 0.9800 . ?
C15 H15A 0.9900 . ?
C15 H15B 0.9900 . ?
O1 C18 1.1975(18) . ?
O2 H2B 0.81(2) . ?
O2 C18 1.3222(18) . ?
C18 C19 1.5008(19) . ?
C19 C19 1.512(3) 5_656 ?
C19 H19A 0.9900 . ?
C19 H19B 0.9900 . ?

loop_
_geom_torsion_atom_site_label_1
_geom_torsion_atom_site_label_2
_geom_torsion_atom_site_label_3
_geom_torsion_atom_site_label_4
_geom_torsion
_geom_torsion_site_symmetry_1
_geom_torsion_site_symmetry_2
_geom_torsion_site_symmetry_3
_geom_torsion_site_symmetry_4
_geom_torsion_publ_flag
S1 C6 C5 C4 175.26(10) . . . . ?
S1 C6 C1 N1 3.02(15) . . . . ?
S1 C6 C1 C2 -176.47(9) . . . . ?
S1 C7 C8 C9 -175.75(10) . . . . ?
N1 C12 C7 S1 -2.36(15) . . . . ?
N1 C12 C7 C8 179.19(11) . . . . ?
N1 C12 C11 C10 178.81(11) . . . . ?
C6 S1 C7 C12 38.85(10) . . . . ?
C6 S1 C7 C8 -142.70(10) . . . . ?
C6 C5 C4 C3 1.4(2) . . . . ?
C2 C3 C4 C5 0.5(2) . . . . ?
C12 N1 C13 C14 -65.11(13) . . . . ?
C12 N1 C1 C6 44.82(15) . . . . ?
C12 N1 C1 C2 -135.72(12) . . . . ?
C12 C7 C8 C9 2.66(18) . . . . ?
C12 C11 C10 Cl1 179.23(9) . . . . ?
C12 C11 C10 C9 1.50(19) . . . . ?
C7 S1 C6 C5 143.20(11) . . . . ?
C7 S1 C6 C1 -39.27(11) . . . . ?
C7 C12 C11 C10 -1.92(17) . . . . ?
C7 C8 C9 C10 -3.05(18) . . . . ?
C13 N1 C12 C7 164.06(10) . . . . ?
C13 N1 C12 C11 -16.67(16) . . . . ?
C13 N1 C1 C6 -164.71(10) . . . . ?
C13 N1 C1 C2 14.75(16) . . . . ?
C13 C14 C15 N2 -164.71(10) . . . . ?
C11 C12 C7 S1 178.34(9) . . . . ?
C11 C12 C7 C8 -0.11(17) . . . . ?
C8 C9 C10 Cl1 -176.71(10) . . . . ?
C8 C9 C10 C11 0.99(19) . . . . ?
C3 C2 C1 N1 -178.60(11) . . . . ?
C3 C2 C1 C6 0.86(17) . . . . ?
C5 C6 C1 N1 -179.46(11) . . . . ?
C5 C6 C1 C2 1.06(17) . . . . ?
C16 N2 C15 C14 159.27(11) . . . . ?
C17 N2 C15 C14 -75.48(13) . . . . ?
C1 N1 C12 C7 -45.34(15) . . . . ?
C1 N1 C12 C11 133.94(12) . . . . ?
C1 N1 C13 C14 144.71(10) . . . . ?
C1 C6 C5 C4 -2.22(19) . . . . ?
C1 C2 C3 C4 -1.66(19) . . . . ?
C15 C14 C13 N1 -63.05(13) . . . . ?
O1 C18 C19 C19 -7.0(2) . . . 5_656 ?
O2 C18 C19 C19 173.93(15) . . . 5_656 ?
